data_2203925
loop_
_publ_author_name
'Jian, Fang-Fang'
'Xu, Liang-Zhong'
'Shi, Jian-Gang'
'Xiao, Hai-Lian'

_publ_section_title
;
 2-(1,3-Dithiolan-2-ylidene)-1-phenyl-2-(1,2,4-triazol-1-yl)ethanone
;
_journal_issue 7
_journal_name_full 'Acta Crystallographica Section E'
_journal_page_first o1204
_journal_page_last o1205
_journal_paper_doi 10.1107/S1600536804013601
_journal_volume 60
_journal_year 2004
_chemical_formula_iupac 'C13 H11 N3 O S2'
_chemical_formula_moiety 'C13 H11 N3 O S2'
_chemical_formula_sum 'C13 H11 N3 O S2'
_chemical_formula_weight 289.37
_chemical_name_systematic
;
[2-(1,3-dithiolane-2-ylidene)-1-phenyl-2-(1,2,4-triazol-1-yl)]ethanone
;
_space_group_IT_number 14
_symmetry_cell_setting monoclinic
_symmetry_space_group_name_Hall '-P 2ybc'
_symmetry_space_group_name_H-M 'P 1 21/c 1'
_atom_sites_solution_hydrogens geom
_atom_sites_solution_primary direct
_atom_sites_solution_secondary difmap
_audit_creation_method SHELXL97
_cell_angle_alpha 90.00
_cell_angle_beta 112.63(3)
_cell_angle_gamma 90.00
_cell_formula_units_Z 4
_cell_length_a 8.0523(16)
_cell_length_b 10.170(2)
_cell_length_c 17.116(5)
_cell_measurement_reflns_used 20
_cell_measurement_temperature 293(2)
_cell_measurement_theta_max 11
_cell_measurement_theta_min 2
_cell_volume 1293.7(6)
_computing_cell_refinement 'R-AXIS Software'
_computing_data_collection 'R-AXIS Software (Rigaku, 1997)'
_computing_data_reduction 'R-AXIS Software'
_computing_molecular_graphics 'SHELXTL (Sheldrick, 1990)'
_computing_publication_material 'WinGX (Farrugia, 1999)'
_computing_structure_refinement 'SHELXL97 (Sheldrick, 1997)'
_computing_structure_solution 'SHELXS97 (Sheldrick, 1997)'
_diffrn_ambient_temperature 293(2)
_diffrn_measured_fraction_theta_full 0.886
_diffrn_measured_fraction_theta_max 0.996
_diffrn_measurement_device_type 'Rigaku R-AXIS-IV imaging-plate'
_diffrn_measurement_method 'Oscillation frame'
_diffrn_radiation_monochromator graphite
_diffrn_radiation_source 'fine-focus sealed tube'
_diffrn_radiation_type MoK\a
_diffrn_radiation_wavelength 0.71073
_diffrn_reflns_av_R_equivalents 0.0360
_diffrn_reflns_av_sigmaI/netI 0.0733
_diffrn_reflns_limit_h_max 10
_diffrn_reflns_limit_h_min 0
_diffrn_reflns_limit_k_max 12
_diffrn_reflns_limit_k_min -13
_diffrn_reflns_limit_l_max 20
_diffrn_reflns_limit_l_min -22
_diffrn_reflns_number 4447
_diffrn_reflns_theta_full 26.51
_diffrn_reflns_theta_max 26.51
_diffrn_reflns_theta_min 2.38
_diffrn_standards_decay_% 0
_diffrn_standards_interval_count 100
_diffrn_standards_number 3
_exptl_absorpt_coefficient_mu 0.406
_exptl_absorpt_correction_type none
_exptl_crystal_colour yellow
_exptl_crystal_density_diffrn 1.486
_exptl_crystal_density_meas ?
_exptl_crystal_density_method .
_exptl_crystal_description pillar
_exptl_crystal_F_000 600
_exptl_crystal_size_max 0.20
_exptl_crystal_size_mid 0.20
_exptl_crystal_size_min 0.18
_refine_diff_density_max 0.243
_refine_diff_density_min -0.400
_refine_ls_extinction_method none
_refine_ls_goodness_of_fit_ref 1.086
_refine_ls_hydrogen_treatment constr
_refine_ls_matrix_type full
_refine_ls_number_parameters 172
_refine_ls_number_reflns 2642
_refine_ls_number_restraints 0
_refine_ls_restrained_S_all 1.086
_refine_ls_R_factor_all 0.0945
_refine_ls_R_factor_gt 0.0469
_refine_ls_shift/su_max 0.000
_refine_ls_shift/su_mean 0.000
_refine_ls_structure_factor_coef Fsqd
_refine_ls_weighting_details 'calc w = 1/[\s^2^(Fo^2^)+(0.0338P)^2^+0.668P] where P=(Fo^2^+2Fc^2^)/3'
_refine_ls_weighting_scheme calc
_refine_ls_wR_factor_gt 0.0824
_refine_ls_wR_factor_ref 0.1032
_reflns_number_gt 1868
_reflns_number_total 2642
_reflns_threshold_expression I>2\s(I)
_cod_data_source_file na6339.cif
_cod_data_source_block I
_cod_depositor_comments
;
The following automatic conversions were performed:
'_symmetry_cell_setting' value 'Monoclinic' changed to 'monoclinic'
according to '/home/saulius/struct/CIF-dictionaries/cif_core.dic'
dictionary named 'cif_core.dic' version 2.4.1 from 2010-06-29.

Automatic conversion script
Id: cif_fix_enum 1527 2010-12-29 10:47:43Z saulius 

The following automatic conversions were performed:

'_symmetry_cell_setting' value 'Monoclinic' changed to 'monoclinic'
according to /home/saulius/struct/CIF-dictionaries/cif_core.dic
dictionary named 'cif_core.dic' version 2.4.1 from 2010-06-29.

Automatic conversion script
Id: cif_fix_values 1715 2011-07-08 13:25:40Z adriana 
;
_cod_original_cell_volume 1293.8(6)
_cod_original_sg_symbol_Hall '-P 2y bc'
_cod_original_sg_symbol_H-M 'P 21/c'
_cod_database_code 2203925
_cod_database_fobs_code 2203925

loop_
_symmetry_equiv_pos_as_xyz
'x, y, z'
'-x, y+1/2, -z+1/2'
'-x, -y, -z'
'x, -y-1/2, z-1/2'

loop_
_atom_site_label
_atom_site_fract_x
_atom_site_fract_y
_atom_site_fract_z
_atom_site_U_iso_or_equiv
_atom_site_adp_type
_atom_site_calc_flag
_atom_site_refinement_flags
_atom_site_occupancy
_atom_site_type_symbol
S1 0.12493(10) 0.56148(8) 0.35218(5) 0.0347(2) Uani d . 1 S
S2 0.15655(10) 0.58417(8) 0.18740(5) 0.0347(2) Uani d . 1 S
O1 0.3558(3) 0.3672(2) 0.43906(13) 0.0419(6) Uani d . 1 O
N1 0.5914(4) 0.4150(3) 0.16238(18) 0.0426(7) Uani d . 1 N
N2 0.4157(3) 0.2844(2) 0.20579(16) 0.0339(6) Uani d . 1 N
N3 0.4574(3) 0.3982(2) 0.25220(14) 0.0254(5) Uani d . 1 N
C1 0.6491(4) 0.1865(3) 0.4747(2) 0.0361(8) Uani d . 1 C
H1A 0.5481 0.1442 0.4764 0.043 Uiso calc R 1 H
C2 0.8183(5) 0.1315(3) 0.5154(2) 0.0436(9) Uani d . 1 C
H2A 0.8302 0.0513 0.5432 0.052 Uiso calc R 1 H
C3 0.9700(5) 0.1957(4) 0.5148(2) 0.0448(9) Uani d . 1 C
H3A 1.0834 0.1593 0.5431 0.054 Uiso calc R 1 H
C4 0.9528(4) 0.3135(4) 0.4721(2) 0.0389(8) Uani d . 1 C
H4A 1.0545 0.3566 0.4719 0.047 Uiso calc R 1 H
C5 0.7832(4) 0.3675(3) 0.42959(19) 0.0325(7) Uani d . 1 C
H5A 0.7713 0.4457 0.3998 0.039 Uiso calc R 1 H
C6 0.6303(4) 0.3046(3) 0.43143(18) 0.0290(7) Uani d . 1 C
C7 0.4489(4) 0.3677(3) 0.39552(18) 0.0288(7) Uani d . 1 C
C8 0.3799(4) 0.4294(3) 0.31281(18) 0.0271(6) Uani d . 1 C
C9 0.2354(4) 0.5131(3) 0.28756(18) 0.0267(7) Uani d . 1 C
C10 -0.0448(4) 0.6560(3) 0.1946(2) 0.0408(8) Uani d . 1 C
H10B -0.0841 0.7316 0.1574 0.049 Uiso calc R 1 H
H10A -0.1416 0.5920 0.1782 0.049 Uiso calc R 1 H
C11 0.0044(4) 0.6969(3) 0.2851(2) 0.0401(8) Uani d . 1 C
H11B -0.1033 0.7170 0.2953 0.048 Uiso calc R 1 H
H11A 0.0798 0.7747 0.2974 0.048 Uiso calc R 1 H
C12 0.5003(4) 0.3006(3) 0.1545(2) 0.0384(8) Uani d . 1 C
H12A 0.4977 0.2371 0.1149 0.046 Uiso calc R 1 H
C13 0.5599(4) 0.4736(3) 0.2243(2) 0.0378(8) Uani d . 1 C
H13A 0.6031 0.5563 0.2457 0.045 Uiso calc R 1 H

loop_
_atom_site_aniso_label
_atom_site_aniso_U_11
_atom_site_aniso_U_22
_atom_site_aniso_U_33
_atom_site_aniso_U_12
_atom_site_aniso_U_13
_atom_site_aniso_U_23
S1 0.0345(4) 0.0441(5) 0.0293(4) 0.0077(4) 0.0165(4) 0.0018(4)
S2 0.0334(4) 0.0444(5) 0.0270(4) 0.0078(4) 0.0124(4) 0.0076(4)
O1 0.0371(12) 0.0596(16) 0.0338(13) 0.0085(11) 0.0188(11) 0.0118(12)
N1 0.0493(16) 0.0425(17) 0.0492(18) 0.0014(14) 0.0336(15) 0.0017(15)
N2 0.0381(15) 0.0277(15) 0.0377(16) 0.0009(12) 0.0166(13) -0.0048(12)
N3 0.0267(12) 0.0282(14) 0.0243(12) 0.0023(11) 0.0132(11) 0.0000(11)
C1 0.0375(18) 0.038(2) 0.0319(18) 0.0031(15) 0.0129(15) 0.0041(15)
C2 0.053(2) 0.040(2) 0.0329(19) 0.0139(17) 0.0110(17) 0.0090(17)
C3 0.0378(19) 0.059(2) 0.0323(19) 0.0162(18) 0.0079(16) -0.0035(18)
C4 0.0299(17) 0.055(2) 0.0302(18) -0.0001(16) 0.0099(15) -0.0077(17)
C5 0.0309(17) 0.0357(18) 0.0298(17) 0.0002(14) 0.0103(14) -0.0007(14)
C6 0.0303(16) 0.0321(17) 0.0226(15) 0.0005(14) 0.0081(14) -0.0011(14)
C7 0.0308(16) 0.0307(17) 0.0258(16) -0.0021(13) 0.0121(14) 0.0018(13)
C8 0.0282(15) 0.0299(16) 0.0254(15) -0.0022(13) 0.0125(13) -0.0004(14)
C9 0.0219(14) 0.0269(16) 0.0288(17) -0.0038(13) 0.0071(13) 0.0000(13)
C10 0.0341(17) 0.052(2) 0.038(2) 0.0129(16) 0.0153(16) 0.0113(17)
C11 0.0354(18) 0.042(2) 0.047(2) 0.0091(16) 0.0207(17) 0.0035(17)
C12 0.0458(19) 0.038(2) 0.0371(19) 0.0063(16) 0.0226(17) -0.0033(16)
C13 0.0441(19) 0.0334(19) 0.046(2) -0.0059(15) 0.0285(18) -0.0037(16)

loop_
_atom_type_symbol
_atom_type_description
_atom_type_scat_dispersion_real
_atom_type_scat_dispersion_imag
_atom_type_scat_source
C C 0.0033 0.0016 'International Tables Vol C Tables 4.2.6.8 and 6.1.1.4'
H H 0.0000 0.0000 'International Tables Vol C Tables 4.2.6.8 and 6.1.1.4'
N N 0.0061 0.0033 'International Tables Vol C Tables 4.2.6.8 and 6.1.1.4'
O O 0.0106 0.0060 'International Tables Vol C Tables 4.2.6.8 and 6.1.1.4'
S S 0.1246 0.1234 'International Tables Vol C Tables 4.2.6.8 and 6.1.1.4'

loop_
_geom_angle_atom_site_label_1
_geom_angle_atom_site_label_2
_geom_angle_atom_site_label_3
_geom_angle
C9 S1 C11 95.31(14)
C9 S2 C10 95.58(14)
C13 N1 C12 101.7(2)
C12 N2 N3 102.0(2)
C13 N3 N2 108.9(2)
C13 N3 C8 128.9(3)
N2 N3 C8 121.8(2)
C2 C1 C6 120.1(3)
C2 C1 H1A 120.0
C6 C1 H1A 120.0
C1 C2 C3 120.2(3)
C1 C2 H2A 119.9
C3 C2 H2A 119.9
C4 C3 C2 120.1(3)
C4 C3 H3A 119.9
C2 C3 H3A 119.9
C3 C4 C5 119.8(3)
C3 C4 H4A 120.1
C5 C4 H4A 120.1
C4 C5 C6 120.3(3)
C4 C5 H5A 119.9
C6 C5 H5A 119.9
C1 C6 C5 119.5(3)
C1 C6 C7 118.7(3)
C5 C6 C7 121.6(3)
O1 C7 C8 119.6(3)
O1 C7 C6 118.1(3)
C8 C7 C6 122.3(2)
C9 C8 N3 117.5(3)
C9 C8 C7 122.4(2)
N3 C8 C7 120.0(2)
C8 C9 S1 123.8(2)
C8 C9 S2 120.8(2)
S1 C9 S2 115.31(16)
C11 C10 S2 106.9(2)
C11 C10 H10B 110.3
S2 C10 H10B 110.3
C11 C10 H10A 110.3
S2 C10 H10A 110.3
H10B C10 H10A 108.6
C10 C11 S1 107.9(2)
C10 C11 H11B 110.1
S1 C11 H11B 110.1
C10 C11 H11A 110.1
S1 C11 H11A 110.1
H11B C11 H11A 108.4
N2 C12 N1 116.2(3)
N2 C12 H12A 121.9
N1 C12 H12A 121.9
N1 C13 N3 111.2(3)
N1 C13 H13A 124.4
N3 C13 H13A 124.4

loop_
_geom_bond_atom_site_label_1
_geom_bond_atom_site_label_2
_geom_bond_distance
S1 C9 1.736(3)
S1 C11 1.816(3)
S2 C9 1.740(3)
S2 C10 1.825(3)
O1 C7 1.244(3)
N1 C13 1.323(4)
N1 C12 1.354(4)
N2 C12 1.312(3)
N2 N3 1.370(3)
N3 C13 1.341(3)
N3 C8 1.437(3)
C1 C2 1.387(4)
C1 C6 1.388(4)
C1 H1A 0.9300
C2 C3 1.389(5)
C2 H2A 0.9300
C3 C4 1.382(5)
C3 H3A 0.9300
C4 C5 1.390(4)
C4 H4A 0.9300
C5 C6 1.398(4)
C5 H5A 0.9300
C6 C7 1.495(4)
C7 C8 1.449(4)
C8 C9 1.370(4)
C10 C11 1.503(4)
C10 H10B 0.9700
C10 H10A 0.9700
C11 H11B 0.9700
C11 H11A 0.9700
C12 H12A 0.9300
C13 H13A 0.9300

loop_
_geom_hbond_atom_site_label_D
_geom_hbond_atom_site_label_H
_geom_hbond_atom_site_label_A
_geom_hbond_site_symmetry_A
_geom_hbond_distance_DH
_geom_hbond_distance_HA
_geom_hbond_distance_DA
_geom_hbond_angle_DHA
_geom_hbond_publ_flag
C10 H10B O1 2_555 0.97 2.58 3.422(4) 146 yes
C11 H11B N2 2_555 0.97 2.60 3.559(4) 170 yes
C13 H13A N2 2_655 0.93 2.49 3.359(4) 156 yes

loop_
_geom_torsion_atom_site_label_1
_geom_torsion_atom_site_label_2
_geom_torsion_atom_site_label_3
_geom_torsion_atom_site_label_4
_geom_torsion
_geom_torsion_publ_flag
C5 C6 C7 C8 47.1(5) yes
N2 N3 C8 C7 78.5(4) yes
S1 C9 C8 C7 3.2(5) yes
N2 N3 C8 C9 -98.4(3) yes
S2 C9 C8 C7 -179.6(2) yes
C1 C6 C7 O1 41.3(4) yes

loop_
_cod_related_entry_id
_cod_related_entry_database
_cod_related_entry_code
1 ChemSpider 9675036
